data_2227229
loop_
_publ_author_name
'Su, Meng'
'Huang, Zhan-Dong'
'Sun, Huang'
'Yang, Guang'
'Ng, Seik Weng'

_publ_section_title
;
 Poly[[tris(<i>N</i>,<i>N</i>-dimethylformamide)(\m~4~-5-nitroisophthalato)(\m~3~-5-nitroisophthalato)dicobalt(II)]
 <i>N</i>,<i>N</i>-dimethylformamide monosolvate]
;
_journal_coeditor_code BT5344
_journal_issue 10
_journal_name_full 'Acta Crystallographica Section E'
_journal_page_first m1220
_journal_page_last m1221
_journal_paper_doi 10.1107/S1600536810035270
_journal_volume 66
_journal_year 2010
_chemical_formula_iupac '[Co2 (C3 H7 N O)3 (C8 H3 N O6)2], C3 H7 N O'
_chemical_formula_moiety 'C25 H27 Co2 N5 O15, C3 H7 N O'
_chemical_formula_sum 'C28 H34 Co2 N6 O16'
_chemical_formula_weight 828.47
_chemical_name_systematic
;
Poly[[tris(<i>N</i>,<i>N</i>-dimethylformamide)(\m~4~-5-\
nitroisophthalato)(\m~3~-5-nitroisophthalato)dicobalt(II)]
<i>N</i>,<i>N</i>-dimethylformamide monosolvate]
;
_space_group_IT_number 14
_symmetry_cell_setting monoclinic
_symmetry_space_group_name_Hall '-P 2ybc'
_symmetry_space_group_name_H-M 'P 1 21/c 1'
_atom_sites_solution_hydrogens geom
_atom_sites_solution_primary direct
_atom_sites_solution_secondary difmap
_audit_creation_method SHELXL-97
_cell_angle_alpha 90.00
_cell_angle_beta 92.910(2)
_cell_angle_gamma 90.00
_cell_formula_units_Z 4
_cell_length_a 10.0833(12)
_cell_length_b 17.0887(19)
_cell_length_c 21.074(2)
_cell_measurement_reflns_used 1014
_cell_measurement_temperature 293(2)
_cell_measurement_theta_max 26.7
_cell_measurement_theta_min 2.3
_cell_volume 3626.6(7)
_computing_cell_refinement 'SAINT (Bruker, 1999)'
_computing_data_collection 'SMART (Bruker, 1999)'
_computing_data_reduction 'SAINT (Bruker, 1999)'
_computing_molecular_graphics 'OLEX (Dolomanov <i>et al.</i>, 2003) and X-SEED (Barbour, 2001)'
_computing_publication_material 'publCIF (Westrip, 2010)'
_computing_structure_refinement 'SHELXL97 (Sheldrick, 2008)'
_computing_structure_solution 'SHELXS97 (Sheldrick, 2008)'
_diffrn_ambient_temperature 293(2)
_diffrn_measured_fraction_theta_full 0.995
_diffrn_measured_fraction_theta_max 0.995
_diffrn_measurement_device_type 'Bruker SMART'
_diffrn_measurement_method '\w scans'
_diffrn_radiation_monochromator graphite
_diffrn_radiation_source 'fine-focus sealed tube'
_diffrn_radiation_type MoK\a
_diffrn_radiation_wavelength 0.71073
_diffrn_reflns_av_R_equivalents 0.0361
_diffrn_reflns_av_sigmaI/netI 0.0533
_diffrn_reflns_limit_h_max 11
_diffrn_reflns_limit_h_min -12
_diffrn_reflns_limit_k_max 20
_diffrn_reflns_limit_k_min -21
_diffrn_reflns_limit_l_max 26
_diffrn_reflns_limit_l_min -24
_diffrn_reflns_number 21143
_diffrn_reflns_theta_full 27.00
_diffrn_reflns_theta_max 27.00
_diffrn_reflns_theta_min 2.02
_diffrn_standards_decay_% 0
_diffrn_standards_interval_count 0
_diffrn_standards_interval_time 0
_diffrn_standards_number 0
_exptl_absorpt_coefficient_mu 0.993
_exptl_absorpt_correction_T_max 1
_exptl_absorpt_correction_T_min 0.796
_exptl_absorpt_correction_type multi-scan
_exptl_absorpt_process_details '(SADABS; Sheldrick, 1996)'
_exptl_crystal_colour Purple
_exptl_crystal_density_diffrn 1.517
_exptl_crystal_density_method 'not measured'
_exptl_crystal_description Block
_exptl_crystal_F_000 1704
_exptl_crystal_size_max 0.40
_exptl_crystal_size_mid 0.30
_exptl_crystal_size_min 0.30
_refine_diff_density_max 0.571
_refine_diff_density_min -0.448
_refine_ls_extinction_method none
_refine_ls_goodness_of_fit_ref 0.990
_refine_ls_hydrogen_treatment constr
_refine_ls_matrix_type full
_refine_ls_number_parameters 477
_refine_ls_number_reflns 7876
_refine_ls_number_restraints 54
_refine_ls_restrained_S_all 1.032
_refine_ls_R_factor_all 0.0881
_refine_ls_R_factor_gt 0.0484
_refine_ls_shift/su_max 0.001
_refine_ls_shift/su_mean 0.001
_refine_ls_structure_factor_coef Fsqd
_refine_ls_weighting_details 'calc w=1/[\s^2^(Fo^2^)+(0.0741P)^2^+0.1674P] where P=(Fo^2^+2Fc^2^)/3'
_refine_ls_weighting_scheme calc
_refine_ls_wR_factor_gt 0.1157
_refine_ls_wR_factor_ref 0.1315
_reflns_number_gt 5128
_reflns_number_total 7876
_reflns_threshold_expression I>2\s(I)
_cod_data_source_file bt5344.cif
_cod_data_source_block I
_cod_original_cell_volume 3626.7(7)
_cod_original_sg_symbol_H-M 'P 21/c'
_cod_database_code 2227229
_cod_database_fobs_code 2227229

loop_
_symmetry_equiv_pos_as_xyz
'x, y, z'
'-x, y+1/2, -z+1/2'
'-x, -y, -z'
'x, -y-1/2, z-1/2'

loop_
_atom_site_type_symbol
_atom_site_label
_atom_site_fract_x
_atom_site_fract_y
_atom_site_fract_z
_atom_site_U_iso_or_equiv
_atom_site_adp_type
_atom_site_calc_flag
_atom_site_refinement_flags
_atom_site_occupancy
_atom_site_disorder_assembly
_atom_site_disorder_group
Co Co1 0.54070(4) 0.62850(2) 0.36883(2) 0.03535(14) Uani d . 1 . .
Co Co2 0.75875(4) 0.69413(2) 0.25276(2) 0.03577(14) Uani d . 1 . .
O O1 0.7161(2) 0.61369(15) 0.41609(12) 0.0509(6) Uani d . 1 . .
O O2 0.8391(2) 0.65261(16) 0.33703(12) 0.0536(7) Uani d . 1 . .
O O3 1.3188(2) 0.63449(18) 0.35333(13) 0.0615(8) Uani d . 1 . .
O O4 1.4234(2) 0.60440(14) 0.44350(11) 0.0452(6) Uani d . 1 . .
O O5 1.1571(3) 0.5635(2) 0.63158(14) 0.0841(10) Uani d . 1 . .
O O6 0.9466(3) 0.5792(2) 0.62357(14) 0.0890(11) Uani d . 1 . .
O O7 0.5916(2) 0.62286(13) 0.25975(14) 0.0584(7) Uani d . 1 . .
O O8 0.5266(3) 0.52567(16) 0.31596(14) 0.0641(8) Uani d . 1 . .
O O9 0.3476(2) 0.28716(13) 0.21118(12) 0.0447(6) Uani d . 1 . .
O O10 0.4601(3) 0.24599(14) 0.12880(13) 0.0548(7) Uani d . 1 . .
O O11 0.6418(4) 0.4515(2) -0.00474(17) 0.0982(12) Uani d . 1 . .
O O12 0.7008(6) 0.5587(3) 0.0369(2) 0.160(2) Uani d . 1 . .
O O13 0.8704(3) 0.60593(15) 0.20713(13) 0.0634(8) Uani d D 1 . .
O O14 0.9230(3) 0.76957(15) 0.25177(13) 0.0619(7) Uani d D 1 . .
O O15 0.6900(3) 0.72766(15) 0.16294(12) 0.0599(7) Uani d D 1 . .
O O16 1.0622(10) 0.7746(4) 0.5743(4) 0.236(4) Uani d DU 1 . .
N N1 1.0547(3) 0.5774(2) 0.60062(15) 0.0565(8) Uani d . 1 . .
N N2 0.6509(4) 0.4948(3) 0.03991(19) 0.0781(11) Uani d . 1 . .
N N3 1.0517(3) 0.53017(18) 0.20161(17) 0.0715(11) Uani d D 1 . .
N N4 1.1460(3) 0.7832(2) 0.24308(18) 0.0788(11) Uani d D 1 . .
N N5 0.6043(3) 0.82156(18) 0.09718(13) 0.0572(9) Uani d D 1 . .
N N6 0.9621(7) 0.8134(3) 0.4885(3) 0.1170(18) Uani d DU 1 . .
C C1 0.8239(3) 0.62893(19) 0.39168(17) 0.0385(8) Uani d . 1 . .
C C2 0.9490(3) 0.61717(18) 0.43297(16) 0.0361(7) Uani d . 1 . .
C C3 1.0713(3) 0.62258(19) 0.40590(16) 0.0390(8) Uani d . 1 . .
H H3 1.0752 0.6346 0.3630 0.047 Uiso calc R 1 . .
C C4 1.1879(3) 0.6102(2) 0.44235(16) 0.0381(8) Uani d . 1 . .
C C5 1.1835(3) 0.5940(2) 0.50582(16) 0.0411(8) Uani d . 1 . .
H H5 1.2612 0.5851 0.5305 0.049 Uiso calc R 1 . .
C C6 1.0611(3) 0.5913(2) 0.53248(16) 0.0399(8) Uani d . 1 . .
C C7 0.9434(3) 0.60096(19) 0.49684(16) 0.0394(8) Uani d . 1 . .
H H7 0.8621 0.5966 0.5155 0.047 Uiso calc R 1 . .
C C8 1.3176(3) 0.6162(2) 0.41043(18) 0.0411(8) Uani d . 1 . .
C C9 0.5582(3) 0.5522(2) 0.2641(2) 0.0454(9) Uani d . 1 . .
C C10 0.5511(3) 0.50093(19) 0.20667(17) 0.0400(8) Uani d . 1 . .
C C11 0.4916(3) 0.42749(18) 0.21119(16) 0.0389(8) Uani d . 1 . .
H H11 0.4562 0.4127 0.2493 0.047 Uiso calc R 1 . .
C C12 0.4843(3) 0.37624(18) 0.16031(16) 0.0374(7) Uani d . 1 . .
C C13 0.5376(3) 0.3984(2) 0.10396(17) 0.0458(9) Uani d . 1 . .
H H13 0.5358 0.3646 0.0694 0.055 Uiso calc R 1 . .
C C14 0.5937(4) 0.4717(2) 0.10006(18) 0.0525(10) Uani d . 1 . .
C C15 0.6007(4) 0.5237(2) 0.15018(18) 0.0509(9) Uani d . 1 . .
H H15 0.6382 0.5730 0.1458 0.061 Uiso calc R 1 . .
C C16 0.4250(3) 0.29629(19) 0.16771(17) 0.0391(8) Uani d . 1 . .
C C17 0.9538(4) 0.5620(2) 0.2306(2) 0.0616(11) Uani d D 1 . .
H H17 0.9474 0.5499 0.2734 0.074 Uiso calc R 1 . .
C C18 1.0674(8) 0.5465(4) 0.1361(3) 0.180(4) Uani d D 1 . .
H H18A 1.0040 0.5855 0.1219 0.269 Uiso calc R 1 . .
H H18B 1.0532 0.4996 0.1117 0.269 Uiso calc R 1 . .
H H18C 1.1556 0.5656 0.1306 0.269 Uiso calc R 1 . .
C C19 1.1493(5) 0.4793(3) 0.2333(3) 0.132(3) Uani d D 1 . .
H H19A 1.1219 0.4670 0.2751 0.198 Uiso calc R 1 . .
H H19B 1.2337 0.5054 0.2365 0.198 Uiso calc R 1 . .
H H19C 1.1569 0.4319 0.2092 0.198 Uiso calc R 1 . .
C C20 1.0260(4) 0.7575(2) 0.2246(2) 0.0653(11) Uani d D 1 . .
H H20 1.0193 0.7276 0.1877 0.078 Uiso calc R 1 . .
C C21 1.1625(6) 0.8289(5) 0.2992(3) 0.167(4) Uani d D 1 . .
H H21A 1.0866 0.8224 0.3244 0.250 Uiso calc R 1 . .
H H21B 1.1710 0.8831 0.2880 0.250 Uiso calc R 1 . .
H H21C 1.2409 0.8123 0.3232 0.250 Uiso calc R 1 . .
C C22 1.2638(5) 0.7666(4) 0.2097(3) 0.123(2) Uani d D 1 . .
H H22A 1.2399 0.7391 0.1711 0.184 Uiso calc R 1 . .
H H22B 1.3228 0.7349 0.2360 0.184 Uiso calc R 1 . .
H H22C 1.3071 0.8148 0.1999 0.184 Uiso calc R 1 . .
C C23 0.6784(3) 0.7969(2) 0.14649(15) 0.0503(9) Uani d D 1 . .
H H23 0.7252 0.8342 0.1707 0.060 Uiso calc R 1 . .
C C24 0.5276(6) 0.7661(3) 0.0572(2) 0.099(2) Uani d D 1 . .
H H24A 0.5459 0.7138 0.0716 0.149 Uiso calc R 1 . .
H H24B 0.5520 0.7713 0.0139 0.149 Uiso calc R 1 . .
H H24C 0.4346 0.7769 0.0597 0.149 Uiso calc R 1 . .
C C25 0.5940(4) 0.9038(2) 0.08090(19) 0.0641(11) Uani d D 1 . .
H H25A 0.6564 0.9332 0.1073 0.096 Uiso calc R 1 . .
H H25B 0.5056 0.9218 0.0875 0.096 Uiso calc R 1 . .
H H25C 0.6132 0.9108 0.0371 0.096 Uiso calc R 1 . .
C C26 0.9403(11) 0.7817(4) 0.5443(5) 0.175(4) Uani d DU 1 . .
H H26 0.8589 0.7673 0.5596 0.210 Uiso calc R 1 . .
C C27 1.0928(11) 0.8320(7) 0.4728(6) 0.267(6) Uani d DU 1 . .
H H27A 1.1542 0.8143 0.5061 0.400 Uiso calc R 1 . .
H H27B 1.1009 0.8876 0.4680 0.400 Uiso calc R 1 . .
H H27C 1.1123 0.8066 0.4337 0.400 Uiso calc R 1 . .
C C28 0.8669(10) 0.8325(5) 0.4374(4) 0.176(4) Uani d DU 1 . .
H H28A 0.7826 0.8096 0.4456 0.265 Uiso calc R 1 . .
H H28B 0.8972 0.8124 0.3981 0.265 Uiso calc R 1 . .
H H28C 0.8577 0.8884 0.4344 0.265 Uiso calc R 1 . .

loop_
_atom_site_aniso_label
_atom_site_aniso_U_11
_atom_site_aniso_U_22
_atom_site_aniso_U_33
_atom_site_aniso_U_12
_atom_site_aniso_U_13
_atom_site_aniso_U_23
Co1 0.0234(2) 0.0368(2) 0.0459(3) -0.00044(18) 0.00267(17) 0.0023(2)
Co2 0.0301(2) 0.0324(2) 0.0445(3) 0.00062(18) -0.00140(18) 0.00308(19)
O1 0.0218(12) 0.0657(16) 0.0653(17) -0.0010(11) 0.0021(11) 0.0089(13)
O2 0.0333(14) 0.0776(18) 0.0495(16) 0.0072(13) -0.0015(11) 0.0134(14)
O3 0.0308(14) 0.105(2) 0.0496(17) -0.0015(14) 0.0063(11) 0.0135(15)
O4 0.0236(12) 0.0602(15) 0.0515(15) 0.0024(11) 0.0001(10) 0.0052(12)
O5 0.073(2) 0.128(3) 0.0500(18) 0.019(2) -0.0080(15) 0.0166(18)
O6 0.066(2) 0.144(3) 0.059(2) 0.004(2) 0.0244(16) 0.0161(19)
O7 0.0414(15) 0.0348(13) 0.098(2) -0.0069(11) -0.0058(14) -0.0051(13)
O8 0.075(2) 0.0554(17) 0.0625(19) -0.0133(15) 0.0114(15) -0.0148(14)
O9 0.0435(14) 0.0315(12) 0.0598(16) -0.0068(10) 0.0106(12) -0.0034(11)
O10 0.0599(17) 0.0379(14) 0.0683(18) -0.0077(12) 0.0183(13) -0.0083(13)
O11 0.128(3) 0.104(3) 0.066(2) -0.006(2) 0.035(2) 0.008(2)
O12 0.243(6) 0.148(4) 0.096(3) -0.123(4) 0.055(3) 0.006(3)
O13 0.0591(18) 0.0579(16) 0.0722(19) 0.0208(14) -0.0057(14) -0.0053(14)
O14 0.0412(15) 0.0610(17) 0.085(2) -0.0156(13) 0.0186(14) -0.0011(15)
O15 0.080(2) 0.0464(15) 0.0516(16) 0.0092(14) -0.0116(14) 0.0047(13)
O16 0.329(8) 0.147(5) 0.223(6) 0.002(6) -0.068(6) -0.057(5)
N1 0.054(2) 0.070(2) 0.046(2) 0.0064(17) 0.0045(17) 0.0046(16)
N2 0.087(3) 0.089(3) 0.059(3) -0.026(2) 0.013(2) 0.011(2)
N3 0.072(3) 0.068(2) 0.077(3) 0.031(2) 0.028(2) 0.009(2)
N4 0.045(2) 0.097(3) 0.095(3) -0.014(2) 0.008(2) 0.003(2)
N5 0.067(2) 0.0534(19) 0.0494(19) 0.0082(17) -0.0100(16) 0.0036(15)
N6 0.134(5) 0.098(4) 0.120(4) -0.012(3) 0.020(4) -0.034(3)
C1 0.0256(17) 0.0405(18) 0.049(2) 0.0047(14) 0.0006(14) 0.0002(16)
C2 0.0226(15) 0.0384(17) 0.047(2) 0.0009(13) 0.0020(13) 0.0032(15)
C3 0.0296(17) 0.0478(19) 0.0393(19) -0.0016(15) 0.0001(14) 0.0044(15)
C4 0.0255(16) 0.0474(19) 0.041(2) -0.0011(14) 0.0003(13) 0.0005(15)
C5 0.0293(17) 0.0479(19) 0.046(2) 0.0005(15) -0.0047(14) -0.0006(16)
C6 0.0349(18) 0.0449(19) 0.0397(19) 0.0038(15) 0.0018(14) 0.0041(15)
C7 0.0262(17) 0.0438(18) 0.049(2) 0.0032(14) 0.0089(14) 0.0034(16)
C8 0.0228(17) 0.049(2) 0.052(2) -0.0035(14) 0.0025(15) 0.0001(17)
C9 0.0286(18) 0.038(2) 0.069(3) -0.0006(15) -0.0030(17) -0.0078(18)
C10 0.0320(18) 0.0347(17) 0.053(2) -0.0024(14) 0.0014(15) 0.0011(16)
C11 0.0298(17) 0.0367(18) 0.050(2) -0.0007(14) 0.0031(14) 0.0028(15)
C12 0.0287(16) 0.0349(17) 0.048(2) 0.0004(14) -0.0018(14) -0.0023(15)
C13 0.043(2) 0.047(2) 0.047(2) -0.0009(17) -0.0013(16) -0.0033(17)
C14 0.050(2) 0.057(2) 0.051(2) -0.0101(19) 0.0047(18) 0.0104(19)
C15 0.049(2) 0.0386(19) 0.065(3) -0.0122(17) -0.0025(18) 0.0105(18)
C16 0.0316(18) 0.0357(18) 0.049(2) -0.0005(14) -0.0046(15) -0.0023(16)
C17 0.062(3) 0.062(3) 0.061(3) 0.009(2) 0.009(2) 0.006(2)
C18 0.281(11) 0.150(7) 0.117(6) 0.123(7) 0.099(6) 0.046(5)
C19 0.105(5) 0.165(6) 0.128(5) 0.084(5) 0.029(4) 0.041(5)
C20 0.051(3) 0.071(3) 0.073(3) -0.015(2) 0.001(2) -0.007(2)
C21 0.084(5) 0.256(10) 0.159(7) -0.058(6) -0.004(4) -0.110(7)
C22 0.049(3) 0.177(7) 0.146(6) -0.008(4) 0.026(3) -0.008(5)
C23 0.054(2) 0.054(2) 0.043(2) 0.0032(19) 0.0003(17) 0.0010(18)
C24 0.136(5) 0.072(3) 0.085(4) 0.001(3) -0.055(3) -0.002(3)
C25 0.076(3) 0.059(3) 0.057(3) 0.015(2) -0.005(2) 0.009(2)
C26 0.238(9) 0.122(6) 0.169(7) -0.015(6) 0.044(7) -0.062(6)
C27 0.241(10) 0.278(10) 0.282(10) -0.034(8) 0.011(8) -0.061(8)
C28 0.197(8) 0.158(6) 0.171(7) 0.023(6) -0.014(6) -0.016(6)

loop_
_atom_type_symbol
_atom_type_description
_atom_type_scat_dispersion_real
_atom_type_scat_dispersion_imag
_atom_type_scat_source
C C 0.0033 0.0016 'International Tables Vol C Tables 4.2.6.8 and 6.1.1.4'
H H 0.0000 0.0000 'International Tables Vol C Tables 4.2.6.8 and 6.1.1.4'
N N 0.0061 0.0033 'International Tables Vol C Tables 4.2.6.8 and 6.1.1.4'
O O 0.0106 0.0060 'International Tables Vol C Tables 4.2.6.8 and 6.1.1.4'
Co Co 0.3494 0.9721 'International Tables Vol C Tables 4.2.6.8 and 6.1.1.4'

loop_
_geom_angle_atom_site_label_1
_geom_angle_atom_site_label_2
_geom_angle_atom_site_label_3
_geom_angle_site_symmetry_1
_geom_angle_site_symmetry_3
_geom_angle
_geom_angle_publ_flag
O1 Co1 O10 . 2_655 96.82(11) ?
O1 Co1 O4 . 1_455 97.00(10) ?
O10 Co1 O4 2_655 1_455 100.24(10) ?
O1 Co1 O8 . . 101.20(11) ?
O10 Co1 O8 2_655 . 148.98(12) ?
O4 Co1 O8 1_455 . 102.36(11) ?
O1 Co1 O3 . 1_455 157.87(10) ?
O10 Co1 O3 2_655 1_455 87.29(11) ?
O4 Co1 O3 1_455 1_455 60.88(9) ?
O8 Co1 O3 . 1_455 85.42(12) ?
O1 Co1 O7 . . 104.29(10) ?
O10 Co1 O7 2_655 . 93.78(9) ?
O4 Co1 O7 1_455 . 152.88(9) ?
O8 Co1 O7 . . 57.43(10) ?
O3 Co1 O7 1_455 . 97.09(9) ?
O1 Co1 C8 . 1_455 127.71(11) ?
O10 Co1 C8 2_655 1_455 94.08(11) ?
O4 Co1 C8 1_455 1_455 30.72(10) ?
O8 Co1 C8 . 1_455 94.58(11) ?
O3 Co1 C8 1_455 1_455 30.16(10) ?
O7 Co1 C8 . 1_455 125.81(10) ?
O2 Co2 O15 . . 173.94(11) ?
O2 Co2 O9 . 2_655 97.87(10) ?
O15 Co2 O9 . 2_655 88.15(10) ?
O2 Co2 O7 . . 91.26(11) ?
O15 Co2 O7 . . 89.54(11) ?
O9 Co2 O7 2_655 . 89.27(10) ?
O2 Co2 O14 . . 86.77(11) ?
O15 Co2 O14 . . 92.79(11) ?
O9 Co2 O14 2_655 . 87.47(10) ?
O7 Co2 O14 . . 175.92(11) ?
O2 Co2 O13 . . 87.22(11) ?
O15 Co2 O13 . . 86.74(10) ?
O9 Co2 O13 2_655 . 174.03(10) ?
O7 Co2 O13 . . 93.76(11) ?
O14 Co2 O13 . . 89.71(11) ?
C1 O1 Co1 . . 122.2(2) ?
C1 O2 Co2 . . 149.4(2) ?
C8 O3 Co1 . 1_655 84.64(19) ?
C8 O4 Co1 . 1_655 92.8(2) ?
C9 O7 Co2 . . 141.6(2) ?
C9 O7 Co1 . . 84.1(2) ?
Co2 O7 Co1 . . 104.97(11) ?
C9 O8 Co1 . . 98.6(2) ?
C16 O9 Co2 . 2_645 136.0(2) ?
C16 O10 Co1 . 2_645 132.0(2) ?
C17 O13 Co2 . . 128.5(3) ?
C20 O14 Co2 . . 126.0(3) ?
C23 O15 Co2 . . 123.1(2) ?
O6 N1 O5 . . 123.1(4) ?
O6 N1 C6 . . 118.2(3) ?
O5 N1 C6 . . 118.7(3) ?
O11 N2 O12 . . 122.3(4) ?
O11 N2 C14 . . 119.6(4) ?
O12 N2 C14 . . 118.1(4) ?
C17 N3 C18 . . 119.7(4) ?
C17 N3 C19 . . 123.1(4) ?
C18 N3 C19 . . 117.2(4) ?
C20 N4 C21 . . 119.5(4) ?
C20 N4 C22 . . 123.7(4) ?
C21 N4 C22 . . 116.8(5) ?
C23 N5 C25 . . 121.9(3) ?
C23 N5 C24 . . 120.6(3) ?
C25 N5 C24 . . 117.5(3) ?
C26 N6 C27 . . 120.0(9) ?
C26 N6 C28 . . 128.5(9) ?
C27 N6 C28 . . 111.6(9) ?
O2 C1 O1 . . 126.9(3) ?
O2 C1 C2 . . 116.1(3) ?
O1 C1 C2 . . 116.9(3) ?
C7 C2 C3 . . 119.8(3) ?
C7 C2 C1 . . 121.0(3) ?
C3 C2 C1 . . 119.2(3) ?
C4 C3 C2 . . 120.5(3) ?
C4 C3 H3 . . 119.7 ?
C2 C3 H3 . . 119.7 ?
C5 C4 C3 . . 120.2(3) ?
C5 C4 C8 . . 121.5(3) ?
C3 C4 C8 . . 118.3(3) ?
C4 C5 C6 . . 118.5(3) ?
C4 C5 H5 . . 120.7 ?
C6 C5 H5 . . 120.7 ?
C7 C6 C5 . . 122.4(3) ?
C7 C6 N1 . . 118.3(3) ?
C5 C6 N1 . . 119.3(3) ?
C2 C7 C6 . . 118.5(3) ?
C2 C7 H7 . . 120.7 ?
C6 C7 H7 . . 120.7 ?
O3 C8 O4 . . 121.7(3) ?
O3 C8 C4 . . 120.1(3) ?
O4 C8 C4 . . 118.2(3) ?
O3 C8 Co1 . 1_655 65.20(18) ?
O4 C8 Co1 . 1_655 56.52(16) ?
C4 C8 Co1 . 1_655 174.2(3) ?
O8 C9 O7 . . 119.8(4) ?
O8 C9 C10 . . 119.8(3) ?
O7 C9 C10 . . 120.4(4) ?
C15 C10 C11 . . 119.5(3) ?
C15 C10 C9 . . 122.2(3) ?
C11 C10 C9 . . 118.4(3) ?
C12 C11 C10 . . 121.5(3) ?
C12 C11 H11 . . 119.3 ?
C10 C11 H11 . . 119.3 ?
C13 C12 C11 . . 119.0(3) ?
C13 C12 C16 . . 120.9(3) ?
C11 C12 C16 . . 120.1(3) ?
C14 C13 C12 . . 118.6(3) ?
C14 C13 H13 . . 120.7 ?
C12 C13 H13 . . 120.7 ?
C13 C14 C15 . . 123.0(3) ?
C13 C14 N2 . . 118.3(4) ?
C15 C14 N2 . . 118.7(4) ?
C10 C15 C14 . . 118.3(3) ?
C10 C15 H15 . . 120.8 ?
C14 C15 H15 . . 120.8 ?
O9 C16 O10 . . 127.3(3) ?
O9 C16 C12 . . 117.3(3) ?
O10 C16 C12 . . 115.4(3) ?
O13 C17 N3 . . 126.3(4) ?
O13 C17 H17 . . 116.9 ?
N3 C17 H17 . . 116.9 ?
N3 C18 H18A . . 109.5 ?
N3 C18 H18B . . 109.5 ?
H18A C18 H18B . . 109.5 ?
N3 C18 H18C . . 109.5 ?
H18A C18 H18C . . 109.5 ?
H18B C18 H18C . . 109.5 ?
N3 C19 H19A . . 109.5 ?
N3 C19 H19B . . 109.5 ?
H19A C19 H19B . . 109.5 ?
N3 C19 H19C . . 109.5 ?
H19A C19 H19C . . 109.5 ?
H19B C19 H19C . . 109.5 ?
O14 C20 N4 . . 126.0(4) ?
O14 C20 H20 . . 117.0 ?
N4 C20 H20 . . 117.0 ?
N4 C21 H21A . . 109.5 ?
N4 C21 H21B . . 109.5 ?
H21A C21 H21B . . 109.5 ?
N4 C21 H21C . . 109.5 ?
H21A C21 H21C . . 109.5 ?
H21B C21 H21C . . 109.5 ?
N4 C22 H22A . . 109.5 ?
N4 C22 H22B . . 109.5 ?
H22A C22 H22B . . 109.5 ?
N4 C22 H22C . . 109.5 ?
H22A C22 H22C . . 109.5 ?
H22B C22 H22C . . 109.5 ?
O15 C23 N5 . . 124.7(4) ?
O15 C23 H23 . . 117.6 ?
N5 C23 H23 . . 117.6 ?
N5 C24 H24A . . 109.5 ?
N5 C24 H24B . . 109.5 ?
H24A C24 H24B . . 109.5 ?
N5 C24 H24C . . 109.5 ?
H24A C24 H24C . . 109.5 ?
H24B C24 H24C . . 109.5 ?
N5 C25 H25A . . 109.5 ?
N5 C25 H25B . . 109.5 ?
H25A C25 H25B . . 109.5 ?
N5 C25 H25C . . 109.5 ?
H25A C25 H25C . . 109.5 ?
H25B C25 H25C . . 109.5 ?
N6 C26 O16 . . 105.3(9) ?
N6 C26 H26 . . 127.4 ?
O16 C26 H26 . . 127.4 ?
N6 C27 H27A . . 109.5 ?
N6 C27 H27B . . 109.5 ?
H27A C27 H27B . . 109.5 ?
N6 C27 H27C . . 109.5 ?
H27A C27 H27C . . 109.5 ?
H27B C27 H27C . . 109.5 ?
N6 C28 H28A . . 109.5 ?
N6 C28 H28B . . 109.5 ?
H28A C28 H28B . . 109.5 ?
N6 C28 H28C . . 109.5 ?
H28A C28 H28C . . 109.5 ?
H28B C28 H28C . . 109.5 ?

loop_
_geom_bond_atom_site_label_1
_geom_bond_atom_site_label_2
_geom_bond_site_symmetry_2
_geom_bond_distance
_geom_bond_publ_flag
Co1 O1 . 2.001(2) yes
Co1 O3 1_455 2.247(2) yes
Co1 O4 1_455 2.058(2) yes
Co1 O7 . 2.383(3) yes
Co1 C8 1_455 2.465(3) yes
Co1 O8 . 2.082(3) yes
Co1 O10 2_655 2.008(2) yes
Co2 O2 . 2.042(2) yes
Co2 O7 . 2.091(2) yes
Co2 O9 2_655 2.082(2) yes
Co2 O13 . 2.139(3) yes
Co2 O14 . 2.100(2) yes
Co2 O15 . 2.063(2) yes
O1 C1 . 1.253(4) ?
O2 C1 . 1.238(4) ?
O3 C8 . 1.244(4) ?
O3 Co1 1_655 2.247(2) ?
O4 C8 . 1.260(4) ?
O4 Co1 1_655 2.058(2) ?
O5 N1 . 1.216(4) ?
O6 N1 . 1.215(4) ?
O7 C9 . 1.259(4) ?
O8 C9 . 1.240(4) ?
O9 C16 . 1.243(4) ?
O9 Co2 2_645 2.082(2) ?
O10 C16 . 1.251(4) ?
O10 Co1 2_645 2.008(2) ?
O11 N2 . 1.196(5) ?
O12 N2 . 1.206(5) ?
O13 C17 . 1.214(4) ?
O14 C20 . 1.229(4) ?
O15 C23 . 1.237(4) ?
O16 C26 . 1.359(8) ?
N1 C6 . 1.460(5) ?
N2 C14 . 1.473(5) ?
N3 C17 . 1.305(5) ?
N3 C18 . 1.426(6) ?
N3 C19 . 1.450(5) ?
N4 C20 . 1.326(5) ?
N4 C21 . 1.421(6) ?
N4 C22 . 1.439(5) ?
N5 C23 . 1.318(4) ?
N5 C25 . 1.449(4) ?
N5 C24 . 1.463(5) ?
N6 C26 . 1.322(8) ?
N6 C27 . 1.411(8) ?
N6 C28 . 1.444(7) ?
C1 C2 . 1.509(4) ?
C2 C7 . 1.378(5) ?
C2 C3 . 1.388(4) ?
C3 C4 . 1.387(4) ?
C3 H3 . 0.9300 ?
C4 C5 . 1.369(5) ?
C4 C8 . 1.504(4) ?
C5 C6 . 1.383(5) ?
C5 H5 . 0.9300 ?
C6 C7 . 1.382(4) ?
C7 H7 . 0.9300 ?
C8 Co1 1_655 2.465(3) ?
C9 C10 . 1.493(5) ?
C10 C15 . 1.371(5) ?
C10 C11 . 1.396(4) ?
C11 C12 . 1.383(5) ?
C11 H11 . 0.9300 ?
C12 C13 . 1.381(5) ?
C12 C16 . 1.503(4) ?
C13 C14 . 1.379(5) ?
C13 H13 . 0.9300 ?
C14 C15 . 1.379(5) ?
C15 H15 . 0.9300 ?
C17 H17 . 0.9300 ?
C18 H18A . 0.9600 ?
C18 H18B . 0.9600 ?
C18 H18C . 0.9600 ?
C19 H19A . 0.9600 ?
C19 H19B . 0.9600 ?
C19 H19C . 0.9600 ?
C20 H20 . 0.9300 ?
C21 H21A . 0.9600 ?
C21 H21B . 0.9600 ?
C21 H21C . 0.9600 ?
C22 H22A . 0.9600 ?
C22 H22B . 0.9600 ?
C22 H22C . 0.9600 ?
C23 H23 . 0.9300 ?
C24 H24A . 0.9600 ?
C24 H24B . 0.9600 ?
C24 H24C . 0.9600 ?
C25 H25A . 0.9600 ?
C25 H25B . 0.9600 ?
C25 H25C . 0.9600 ?
C26 H26 . 0.9300 ?
C27 H27A . 0.9600 ?
C27 H27B . 0.9600 ?
C27 H27C . 0.9600 ?
C28 H28A . 0.9600 ?
C28 H28B . 0.9600 ?
C28 H28C . 0.9600 ?

loop_
_geom_torsion_atom_site_label_1
_geom_torsion_atom_site_label_2
_geom_torsion_atom_site_label_3
_geom_torsion_atom_site_label_4
_geom_torsion_site_symmetry_1
_geom_torsion_site_symmetry_2
_geom_torsion_site_symmetry_3
_geom_torsion_site_symmetry_4
_geom_torsion
_geom_torsion_publ_flag
O10 Co1 O1 C1 2_655 . . . -72.3(3) ?
O4 Co1 O1 C1 1_455 . . . -173.5(3) ?
O8 Co1 O1 C1 . . . . 82.4(3) ?
O3 Co1 O1 C1 1_455 . . . -171.9(3) ?
O7 Co1 O1 C1 . . . . 23.4(3) ?
C8 Co1 O1 C1 1_455 . . . -172.8(2) ?
O9 Co2 O2 C1 2_655 . . . 53.7(5) ?
O7 Co2 O2 C1 . . . . -35.7(5) ?
O14 Co2 O2 C1 . . . . 140.7(5) ?
O13 Co2 O2 C1 . . . . -129.4(5) ?
O2 Co2 O7 C9 . . . . -59.1(5) ?
O15 Co2 O7 C9 . . . . 114.8(5) ?
O9 Co2 O7 C9 2_655 . . . -157.0(5) ?
O13 Co2 O7 C9 . . . . 28.1(5) ?
O2 Co2 O7 Co1 . . . . 40.41(11) ?
O15 Co2 O7 Co1 . . . . -145.60(11) ?
O9 Co2 O7 Co1 2_655 . . . -57.44(10) ?
O13 Co2 O7 Co1 . . . . 127.70(10) ?
O1 Co1 O7 C9 . . . . 96.0(2) ?
O10 Co1 O7 C9 2_655 . . . -166.0(2) ?
O4 Co1 O7 C9 1_455 . . . -44.6(3) ?
O8 Co1 O7 C9 . . . . 1.7(2) ?
O3 Co1 O7 C9 1_455 . . . -78.2(2) ?
C8 Co1 O7 C9 1_455 . . . -68.2(2) ?
O1 Co1 O7 Co2 . . . . -46.01(12) ?
O10 Co1 O7 Co2 2_655 . . . 52.01(12) ?
O4 Co1 O7 Co2 1_455 . . . 173.32(15) ?
O8 Co1 O7 Co2 . . . . -140.32(15) ?
O3 Co1 O7 Co2 1_455 . . . 139.75(11) ?
C8 Co1 O7 Co2 1_455 . . . 149.80(11) ?
O1 Co1 O8 C9 . . . . -101.7(2) ?
O10 Co1 O8 C9 2_655 . . . 22.7(4) ?
O4 Co1 O8 C9 1_455 . . . 158.5(2) ?
O3 Co1 O8 C9 1_455 . . . 99.7(2) ?
O7 Co1 O8 C9 . . . . -1.7(2) ?
C8 Co1 O8 C9 1_455 . . . 128.4(2) ?
O2 Co2 O13 C17 . . . . -7.4(3) ?
O15 Co2 O13 C17 . . . . 172.2(3) ?
O7 Co2 O13 C17 . . . . -98.5(3) ?
O14 Co2 O13 C17 . . . . 79.4(3) ?
O2 Co2 O14 C20 . . . . 95.1(3) ?
O15 Co2 O14 C20 . . . . -78.8(3) ?
O9 Co2 O14 C20 2_655 . . . -166.9(3) ?
O13 Co2 O14 C20 . . . . 7.9(3) ?
O9 Co2 O15 C23 2_655 . . . 38.7(2) ?
O7 Co2 O15 C23 . . . . 128.0(2) ?
O14 Co2 O15 C23 . . . . -48.7(2) ?
O13 Co2 O15 C23 . . . . -138.2(2) ?
Co2 O2 C1 O1 . . . . 8.8(8) ?
Co2 O2 C1 C2 . . . . -171.4(4) ?
Co1 O1 C1 O2 . . . . -1.7(5) ?
Co1 O1 C1 C2 . . . . 178.5(2) ?
O2 C1 C2 C7 . . . . 171.4(3) ?
O1 C1 C2 C7 . . . . -8.7(5) ?
O2 C1 C2 C3 . . . . -8.8(5) ?
O1 C1 C2 C3 . . . . 171.1(3) ?
C7 C2 C3 C4 . . . . 1.3(5) ?
C1 C2 C3 C4 . . . . -178.5(3) ?
C2 C3 C4 C5 . . . . -1.3(5) ?
C2 C3 C4 C8 . . . . 179.6(3) ?
C3 C4 C5 C6 . . . . -0.7(5) ?
C8 C4 C5 C6 . . . . 178.4(3) ?
C4 C5 C6 C7 . . . . 2.9(5) ?
C4 C5 C6 N1 . . . . -177.5(3) ?
O6 N1 C6 C7 . . . . -4.0(5) ?
O5 N1 C6 C7 . . . . 175.0(4) ?
O6 N1 C6 C5 . . . . 176.3(4) ?
O5 N1 C6 C5 . . . . -4.7(5) ?
C3 C2 C7 C6 . . . . 0.7(5) ?
C1 C2 C7 C6 . . . . -179.5(3) ?
C5 C6 C7 C2 . . . . -2.8(5) ?
N1 C6 C7 C2 . . . . 177.5(3) ?
Co1 O3 C8 O4 1_655 . . . -0.7(3) ?
Co1 O3 C8 C4 1_655 . . . 177.4(3) ?
Co1 O4 C8 O3 1_655 . . . 0.7(4) ?
Co1 O4 C8 C4 1_655 . . . -177.4(3) ?
C5 C4 C8 O3 . . . . -176.8(3) ?
C3 C4 C8 O3 . . . . 2.4(5) ?
C5 C4 C8 O4 . . . . 1.4(5) ?
C3 C4 C8 O4 . . . . -179.5(3) ?
Co1 O8 C9 O7 . . . . 3.2(4) ?
Co1 O8 C9 C10 . . . . -174.3(3) ?
Co2 O7 C9 O8 . . . . 103.9(5) ?
Co1 O7 C9 O8 . . . . -2.8(3) ?
Co2 O7 C9 C10 . . . . -78.5(5) ?
Co1 O7 C9 C10 . . . . 174.8(3) ?
O8 C9 C10 C15 . . . . -171.4(3) ?
O7 C9 C10 C15 . . . . 11.1(5) ?
O8 C9 C10 C11 . . . . 8.6(5) ?
O7 C9 C10 C11 . . . . -168.9(3) ?
C15 C10 C11 C12 . . . . 1.5(5) ?
C9 C10 C11 C12 . . . . -178.5(3) ?
C10 C11 C12 C13 . . . . 0.3(5) ?
C10 C11 C12 C16 . . . . 177.3(3) ?
C11 C12 C13 C14 . . . . -1.5(5) ?
C16 C12 C13 C14 . . . . -178.5(3) ?
C12 C13 C14 C15 . . . . 0.9(6) ?
C12 C13 C14 N2 . . . . 179.7(3) ?
O11 N2 C14 C13 . . . . 3.7(7) ?
O12 N2 C14 C13 . . . . -179.4(5) ?
O11 N2 C14 C15 . . . . -177.5(4) ?
O12 N2 C14 C15 . . . . -0.6(7) ?
C11 C10 C15 C14 . . . . -2.0(5) ?
C9 C10 C15 C14 . . . . 178.0(3) ?
C13 C14 C15 C10 . . . . 0.8(6) ?
N2 C14 C15 C10 . . . . -177.9(4) ?
Co2 O9 C16 O10 2_645 . . . 2.3(6) ?
Co2 O9 C16 C12 2_645 . . . -177.6(2) ?
C13 C12 C16 O9 . . . . -160.5(3) ?
C11 C12 C16 O9 . . . . 22.5(5) ?
C13 C12 C16 O10 . . . . 19.6(5) ?
C11 C12 C16 O10 . . . . -157.4(3) ?
Co2 O13 C17 N3 . . . . -153.3(3) ?
C18 N3 C17 O13 . . . . 0.2(4) ?
C19 N3 C17 O13 . . . . 178.7(3) ?
Co2 O14 C20 N4 . . . . -149.3(3) ?
C21 N4 C20 O14 . . . . 0.2(3) ?
C22 N4 C20 O14 . . . . 179.4(3) ?
Co2 O15 C23 N5 . . . . -161.2(2) ?
C25 N5 C23 O15 . . . . 179.4(3) ?
C24 N5 C23 O15 . . . . 0.2(3) ?
C27 N6 C26 O16 . . . . -0.3(3) ?
C28 N6 C26 O16 . . . . 179.0(3) ?
